data_4334323
loop_
_publ_author_name
'Jamie Hicks'
'Cameron Jones'

_publ_section_title
;
 Extremely Bulky Amido First Row Transition Metal(II) Halide Complexes:
 Potential Precursors to Low Coordinate Metal-Metal Bonded Systems
;
_journal_name_full 'Inorganic Chemistry'
_journal_page_first 3900
_journal_page_last 3907
_journal_paper_doi 10.1021/ic302672a
_journal_volume 52
_journal_year 2013
_chemical_formula_sum 'C130 H144 Br2 Mn2 N2 O4 Si2'
_chemical_formula_weight 2124.35
_chemical_name_systematic
; 
 ? 
;
_space_group_IT_number 2
_symmetry_cell_setting triclinic
_symmetry_space_group_name_Hall '-P 1'
_symmetry_space_group_name_H-M 'P -1'
_atom_sites_solution_hydrogens geom
_atom_sites_solution_primary direct
_atom_sites_solution_secondary difmap
_audit_creation_method SHELXL-97
_cell_angle_alpha 103.914(4)
_cell_angle_beta 95.548(4)
_cell_angle_gamma 103.950(4)
_cell_formula_units_Z 1
_cell_length_a 14.1515(6)
_cell_length_b 14.3059(6)
_cell_length_c 14.5230(6)
_cell_measurement_temperature 123(2)
_cell_volume 2732.2(2)
_computing_structure_refinement 'SHELXL-97 (Sheldrick, 1997)'
_computing_structure_solution 'SHELXS-97 (Sheldrick, 1990)'
_diffrn_ambient_temperature 123(2)
_diffrn_measured_fraction_theta_full 0.992
_diffrn_measured_fraction_theta_max 0.992
_diffrn_measurement_device_type 'Oxford Gemini Ultra'
_diffrn_radiation_monochromator graphite
_diffrn_radiation_source 'Enhance (Mo) x-ray Source'
_diffrn_radiation_type MoK\a
_diffrn_radiation_wavelength 0.71073
_diffrn_reflns_av_R_equivalents 0.0316
_diffrn_reflns_av_sigmaI/netI 0.0584
_diffrn_reflns_limit_h_max 14
_diffrn_reflns_limit_h_min -17
_diffrn_reflns_limit_k_max 16
_diffrn_reflns_limit_k_min -17
_diffrn_reflns_limit_l_max 17
_diffrn_reflns_limit_l_min -17
_diffrn_reflns_number 17958
_diffrn_reflns_theta_full 26.00
_diffrn_reflns_theta_max 26.00
_diffrn_reflns_theta_min 2.91
_exptl_absorpt_coefficient_mu 1.040
_exptl_absorpt_correction_T_max 0.868
_exptl_absorpt_correction_T_min 0.830
_exptl_absorpt_correction_type multi-scan
_exptl_absorpt_process_details 'SCALE3 ABSPACK'
_exptl_crystal_colour pink
_exptl_crystal_density_diffrn 1.291
_exptl_crystal_description block
_exptl_crystal_F_000 1118
_exptl_crystal_size_max 0.18
_exptl_crystal_size_mid 0.15
_exptl_crystal_size_min 0.14
_refine_diff_density_max 0.848
_refine_diff_density_min -0.658
_refine_diff_density_rms 0.079
_refine_ls_extinction_method none
_refine_ls_goodness_of_fit_ref 1.053
_refine_ls_hydrogen_treatment constr
_refine_ls_matrix_type full
_refine_ls_number_parameters 643
_refine_ls_number_reflns 10654
_refine_ls_number_restraints 4
_refine_ls_restrained_S_all 1.059
_refine_ls_R_factor_all 0.0639
_refine_ls_R_factor_gt 0.0452
_refine_ls_shift/su_max 0.001
_refine_ls_shift/su_mean 0.000
_refine_ls_structure_factor_coef Fsqd
_refine_ls_weighting_details 'calc w=1/[\s^2^(Fo^2^)+(0.0663P)^2^+0.8563P] where P=(Fo^2^+2Fc^2^)/3'
_refine_ls_weighting_scheme calc
_refine_ls_wR_factor_gt 0.1178
_refine_ls_wR_factor_ref 0.1280
_reflns_number_gt 8242
_reflns_number_total 10654
_reflns_threshold_expression >2sigma(I)
_cod_data_source_file ic302672a_si_002_04.cif
_cod_data_source_block compound4
_cod_database_code 4334323

loop_
_symmetry_equiv_pos_as_xyz
'x, y, z'
'-x, -y, -z'

loop_
_atom_site_label
_atom_site_type_symbol
_atom_site_fract_x
_atom_site_fract_y
_atom_site_fract_z
_atom_site_U_iso_or_equiv
_atom_site_adp_type
_atom_site_occupancy
_atom_site_symmetry_multiplicity
_atom_site_calc_flag
_atom_site_refinement_flags
Br1 Br 0.87296(2) 0.92169(2) 0.471364(19) 0.02496(10) Uani 1 1 d .
Mn1 Mn 1.04061(3) 0.89886(3) 0.42110(3) 0.01921(12) Uani 1 1 d .
Si1 Si 1.01961(5) 0.88376(6) 0.18654(5) 0.01414(16) Uani 1 1 d .
O1 O 1.07204(17) 0.81450(16) 0.51660(13) 0.0292(5) Uani 1 1 d .
O2 O 1.4242(2) 0.8227(2) 0.7612(2) 0.0630(8) Uani 1 1 d .
N1 N 1.04273(16) 0.83564(16) 0.28104(14) 0.0144(5) Uani 1 1 d .
C1 C 1.06314(19) 0.74069(19) 0.27022(17) 0.0134(5) Uani 1 1 d .
C2 C 0.98765(19) 0.6512(2) 0.25817(17) 0.0155(6) Uani 1 1 d .
C3 C 1.0126(2) 0.5621(2) 0.25696(18) 0.0179(6) Uani 1 1 d .
H3 H 0.9611 0.5031 0.2503 0.021 Uiso 1 1 calc R
C4 C 1.1090(2) 0.5566(2) 0.26512(19) 0.0186(6) Uani 1 1 d .
C5 C 1.1824(2) 0.6437(2) 0.27343(18) 0.0183(6) Uani 1 1 d .
H5 H 1.2490 0.6410 0.2769 0.022 Uiso 1 1 calc R
C6 C 1.16254(19) 0.7347(2) 0.27689(17) 0.0148(5) Uani 1 1 d .
C7 C 1.1338(2) 0.4593(2) 0.2641(2) 0.0261(7) Uani 1 1 d .
H7A H 1.1536 0.4328 0.2025 0.039 Uiso 1 1 calc R
H7B H 1.0758 0.4107 0.2728 0.039 Uiso 1 1 calc R
H7C H 1.1882 0.4713 0.3165 0.039 Uiso 1 1 calc R
C8 C 0.8774(2) 0.6472(2) 0.24543(19) 0.0182(6) Uani 1 1 d .
H8 H 0.8725 0.7173 0.2684 0.022 Uiso 1 1 calc R
C9 C 0.8233(2) 0.5863(2) 0.3081(2) 0.0202(6) Uani 1 1 d .
C10 C 0.8189(2) 0.6338(3) 0.4026(2) 0.0313(7) Uani 1 1 d .
H10 H 0.8435 0.7045 0.4259 0.038 Uiso 1 1 calc R
C11 C 0.7788(3) 0.5784(3) 0.4633(2) 0.0409(9) Uani 1 1 d .
H11 H 0.7780 0.6117 0.5282 0.049 Uiso 1 1 calc R
C12 C 0.7403(3) 0.4760(3) 0.4303(2) 0.0392(8) Uani 1 1 d .
H12 H 0.7147 0.4384 0.4725 0.047 Uiso 1 1 calc R
C13 C 0.7394(2) 0.4280(3) 0.3346(2) 0.0317(7) Uani 1 1 d .
H13 H 0.7106 0.3579 0.3104 0.038 Uiso 1 1 calc R
C14 C 0.7805(2) 0.4830(2) 0.2746(2) 0.0248(6) Uani 1 1 d .
H14 H 0.7797 0.4497 0.2094 0.030 Uiso 1 1 calc R
C15 C 0.8253(2) 0.6052(2) 0.1407(2) 0.0208(6) Uani 1 1 d .
C16 C 0.7330(2) 0.6202(2) 0.1174(2) 0.0302(7) Uani 1 1 d .
H16 H 0.7060 0.6588 0.1652 0.036 Uiso 1 1 calc R
C17 C 0.6806(3) 0.5789(3) 0.0243(3) 0.0397(9) Uani 1 1 d .
H17 H 0.6185 0.5906 0.0086 0.048 Uiso 1 1 calc R
C18 C 0.7183(3) 0.5208(3) -0.0456(2) 0.0405(9) Uani 1 1 d .
H18 H 0.6817 0.4918 -0.1087 0.049 Uiso 1 1 calc R
C19 C 0.8086(3) 0.5055(3) -0.0232(2) 0.0339(8) Uani 1 1 d .
H19 H 0.8348 0.4659 -0.0710 0.041 Uiso 1 1 calc R
C20 C 0.8621(2) 0.5478(2) 0.0693(2) 0.0253(7) Uani 1 1 d .
H20 H 0.9249 0.5371 0.0838 0.030 Uiso 1 1 calc R
C21 C 1.2498(2) 0.8269(2) 0.28927(19) 0.0183(6) Uani 1 1 d .
H21 H 1.2246 0.8744 0.2599 0.022 Uiso 1 1 calc R
C22 C 1.3304(2) 0.7983(2) 0.2337(2) 0.0191(6) Uani 1 1 d .
C23 C 1.4190(2) 0.7918(2) 0.2783(2) 0.0281(7) Uani 1 1 d .
H23 H 1.4335 0.8097 0.3465 0.034 Uiso 1 1 calc R
C24 C 1.4865(2) 0.7596(3) 0.2245(2) 0.0357(8) Uani 1 1 d .
H24 H 1.5466 0.7553 0.2562 0.043 Uiso 1 1 calc R
C25 C 1.4672(2) 0.7338(2) 0.1253(2) 0.0322(8) Uani 1 1 d .
H25 H 1.5133 0.7111 0.0885 0.039 Uiso 1 1 calc R
C26 C 1.3801(2) 0.7415(2) 0.0804(2) 0.0313(7) Uani 1 1 d .
H26 H 1.3668 0.7252 0.0122 0.038 Uiso 1 1 calc R
C27 C 1.3122(2) 0.7726(2) 0.1335(2) 0.0250(7) Uani 1 1 d .
H27 H 1.2522 0.7765 0.1014 0.030 Uiso 1 1 calc R
C28 C 1.2931(2) 0.8825(2) 0.3944(2) 0.0224(6) Uani 1 1 d .
C29 C 1.3374(2) 0.9850(2) 0.4197(2) 0.0315(8) Uani 1 1 d .
H29 H 1.3370 1.0203 0.3720 0.038 Uiso 1 1 calc R
C30 C 1.3822(3) 1.0368(3) 0.5139(3) 0.0424(9) Uani 1 1 d .
H30 H 1.4108 1.1071 0.5303 0.051 Uiso 1 1 calc R
C31 C 1.3852(3) 0.9864(3) 0.5832(3) 0.0484(11) Uani 1 1 d .
H31 H 1.4160 1.0216 0.6474 0.058 Uiso 1 1 calc R
C32 C 1.3435(3) 0.8849(3) 0.5590(2) 0.0508(11) Uani 1 1 d .
H32 H 1.3459 0.8498 0.6066 0.061 Uiso 1 1 calc R
C33 C 1.2974(2) 0.8327(3) 0.4651(2) 0.0362(8) Uani 1 1 d .
H33 H 1.2688 0.7624 0.4494 0.043 Uiso 1 1 calc R
C34 C 1.0739(2) 1.0235(2) 0.22547(18) 0.0158(6) Uani 1 1 d .
C35 C 1.1599(2) 1.0676(2) 0.29199(19) 0.0206(6) Uani 1 1 d .
H35 H 1.1864 1.0275 0.3250 0.025 Uiso 1 1 calc R
C36 C 1.2086(2) 1.1691(2) 0.3119(2) 0.0283(7) Uani 1 1 d .
H36 H 1.2675 1.1972 0.3578 0.034 Uiso 1 1 calc R
C37 C 1.1708(2) 1.2291(2) 0.2645(2) 0.0282(7) Uani 1 1 d .
H37 H 1.2040 1.2981 0.2769 0.034 Uiso 1 1 calc R
C38 C 1.0845(2) 1.1871(2) 0.1992(2) 0.0260(7) Uani 1 1 d .
H38 H 1.0575 1.2279 0.1674 0.031 Uiso 1 1 calc R
C39 C 1.0365(2) 1.0860(2) 0.17952(19) 0.0216(6) Uani 1 1 d .
H39 H 0.9773 1.0585 0.1341 0.026 Uiso 1 1 calc R
C40 C 0.8859(2) 0.8645(2) 0.13735(19) 0.0174(6) Uani 1 1 d .
C41 C 0.8513(2) 0.8386(2) 0.0388(2) 0.0228(6) Uani 1 1 d .
H41 H 0.8939 0.8216 -0.0052 0.027 Uiso 1 1 calc R
C42 C 0.7557(2) 0.8371(3) 0.0035(2) 0.0298(7) Uani 1 1 d .
H42 H 0.7338 0.8193 -0.0639 0.036 Uiso 1 1 calc R
C43 C 0.6929(2) 0.8616(2) 0.0666(2) 0.0305(7) Uani 1 1 d .
H43 H 0.6279 0.8613 0.0427 0.037 Uiso 1 1 calc R
C44 C 0.7246(2) 0.8863(2) 0.1640(2) 0.0285(7) Uani 1 1 d .
H44 H 0.6811 0.9024 0.2074 0.034 Uiso 1 1 calc R
C45 C 0.8199(2) 0.8878(2) 0.1994(2) 0.0224(6) Uani 1 1 d .
H45 H 0.8408 0.9050 0.2669 0.027 Uiso 1 1 calc R
C46 C 1.0791(2) 0.8379(2) 0.07942(18) 0.0162(6) Uani 1 1 d .
C47 C 1.1454(2) 0.9045(2) 0.0446(2) 0.0218(6) Uani 1 1 d .
H47 H 1.1631 0.9740 0.0767 0.026 Uiso 1 1 calc R
C48 C 1.1866(2) 0.8714(3) -0.0366(2) 0.0285(7) Uani 1 1 d .
H48 H 1.2313 0.9183 -0.0595 0.034 Uiso 1 1 calc R
C49 C 1.1624(2) 0.7708(2) -0.0837(2) 0.0274(7) Uani 1 1 d .
H49 H 1.1914 0.7481 -0.1381 0.033 Uiso 1 1 calc R
C50 C 1.0958(2) 0.7032(2) -0.0516(2) 0.0273(7) Uani 1 1 d .
H50 H 1.0782 0.6340 -0.0846 0.033 Uiso 1 1 calc R
C51 C 1.0544(2) 0.7363(2) 0.02913(19) 0.0229(6) Uani 1 1 d .
H51 H 1.0085 0.6890 0.0505 0.027 Uiso 1 1 calc R
C52 C 1.0631(3) 0.7081(2) 0.5010(2) 0.0302(7) Uani 1 1 d .
H52A H 1.1229 0.6917 0.4795 0.036 Uiso 1 1 calc R
H52B H 1.0049 0.6674 0.4519 0.036 Uiso 1 1 calc R
C53 C 1.0513(3) 0.6893(3) 0.5972(2) 0.0446(10) Uani 1 1 d .
H53A H 1.0739 0.6305 0.6039 0.053 Uiso 1 1 calc R
H53B H 0.9819 0.6788 0.6077 0.053 Uiso 1 1 calc R
C54 C 1.1172(3) 0.7851(3) 0.6659(2) 0.0416(9) Uani 1 1 d .
H54A H 1.0982 0.7952 0.7307 0.050 Uiso 1 1 calc R
H54B H 1.1873 0.7845 0.6711 0.050 Uiso 1 1 calc R
C55 C 1.0996(3) 0.8649(3) 0.6205(2) 0.0464(10) Uani 1 1 d .
H55A H 1.0457 0.8911 0.6455 0.056 Uiso 1 1 calc R
H55B H 1.1601 0.9212 0.6334 0.056 Uiso 1 1 calc R
C56 C 1.5267(4) 0.8460(4) 0.7477(4) 0.0824(17) Uani 1 1 d D
H56A H 1.5324 0.8612 0.6851 0.099 Uiso 1 1 calc R
H56B H 1.5535 0.7883 0.7486 0.099 Uiso 1 1 calc R
C57 C 1.5812(4) 0.9333(4) 0.8268(4) 0.0871(17) Uani 1 1 d D
H57A H 1.6128 0.9125 0.8795 0.104 Uiso 1 1 calc R
H57B H 1.6327 0.9787 0.8043 0.104 Uiso 1 1 calc R
C58 C 1.5057(3) 0.9816(4) 0.8584(4) 0.0732(14) Uani 1 1 d D
H58A H 1.4985 1.0307 0.8223 0.088 Uiso 1 1 calc R
H58B H 1.5227 1.0166 0.9279 0.088 Uiso 1 1 calc R
C59 C 1.4131(3) 0.8986(3) 0.8381(3) 0.0580(12) Uani 1 1 d D
H59A H 1.4037 0.8735 0.8954 0.070 Uiso 1 1 calc R
H59B H 1.3552 0.9219 0.8202 0.070 Uiso 1 1 calc R
C60 C 0.5273(5) 0.3811(5) 0.1397(4) 0.0959(19) Uani 1 1 d D
H60A H 0.5592 0.3428 0.1741 0.144 Uiso 1 1 calc R
H60B H 0.5684 0.4029 0.0941 0.144 Uiso 1 1 calc R
H60C H 0.4625 0.3388 0.1047 0.144 Uiso 1 1 calc R
C61 C 0.5143(4) 0.4741(4) 0.2129(4) 0.0841(16) Uani 1 1 d D
H61A H 0.5791 0.5147 0.2515 0.101 Uiso 1 1 calc R
H61B H 0.4876 0.5162 0.1780 0.101 Uiso 1 1 calc R
C62 C 0.4449(5) 0.4409(5) 0.2780(4) 0.0867(16) Uani 1 1 d .
H62A H 0.4716 0.3978 0.3114 0.104 Uiso 1 1 calc R
H62B H 0.3804 0.4002 0.2386 0.104 Uiso 1 1 calc R
C63 C 0.4288(4) 0.5296(4) 0.3536(4) 0.0808(16) Uani 1 1 d .
H63A H 0.3965 0.5690 0.3199 0.097 Uiso 1 1 calc R
H63B H 0.3834 0.5028 0.3946 0.097 Uiso 1 1 calc R
C64 C 0.5218(5) 0.5979(5) 0.4167(4) 0.0968(19) Uani 1 1 d .
H64A H 0.5639 0.6322 0.3775 0.116 Uiso 1 1 calc R
H64B H 0.5586 0.5580 0.4448 0.116 Uiso 1 1 calc R
C65 C 0.4998(5) 0.6764(5) 0.4979(5) 0.106(2) Uani 1 1 d .
H65A H 0.4467 0.7011 0.4727 0.159 Uiso 1 1 calc R
H65B H 0.5593 0.7322 0.5240 0.159 Uiso 1 1 calc R
H65C H 0.4792 0.6459 0.5490 0.159 Uiso 1 1 calc R

loop_
_atom_site_aniso_label
_atom_site_aniso_U_11
_atom_site_aniso_U_22
_atom_site_aniso_U_33
_atom_site_aniso_U_23
_atom_site_aniso_U_13
_atom_site_aniso_U_12
Br1 0.02584(17) 0.02430(18) 0.02161(16) -0.00049(12) 0.00706(12) 0.00657(13)
Mn1 0.0275(2) 0.0187(2) 0.0129(2) 0.00281(17) 0.00488(18) 0.00998(19)
Si1 0.0165(4) 0.0138(4) 0.0133(3) 0.0042(3) 0.0037(3) 0.0051(3)
O1 0.0487(14) 0.0318(13) 0.0152(9) 0.0075(9) 0.0087(9) 0.0234(11)
O2 0.065(2) 0.0428(18) 0.0663(19) 0.0031(15) 0.0066(16) 0.0014(15)
N1 0.0189(12) 0.0123(12) 0.0134(10) 0.0042(9) 0.0044(9) 0.0055(10)
C1 0.0191(14) 0.0111(13) 0.0107(11) 0.0041(10) 0.0027(10) 0.0042(11)
C2 0.0177(14) 0.0147(14) 0.0131(12) 0.0027(11) 0.0034(11) 0.0034(11)
C3 0.0208(15) 0.0131(14) 0.0191(13) 0.0044(11) 0.0062(11) 0.0023(12)
C4 0.0244(15) 0.0166(15) 0.0173(13) 0.0060(11) 0.0061(12) 0.0081(12)
C5 0.0189(14) 0.0191(15) 0.0197(13) 0.0065(12) 0.0065(11) 0.0077(12)
C6 0.0174(14) 0.0140(14) 0.0119(12) 0.0025(10) 0.0029(11) 0.0033(11)
C7 0.0275(16) 0.0170(16) 0.0380(17) 0.0112(13) 0.0095(14) 0.0087(13)
C8 0.0178(14) 0.0134(14) 0.0226(14) 0.0041(11) 0.0044(12) 0.0031(12)
C9 0.0149(14) 0.0204(16) 0.0261(14) 0.0071(12) 0.0054(12) 0.0048(12)
C10 0.0296(17) 0.0285(19) 0.0316(16) 0.0027(14) 0.0111(14) 0.0033(15)
C11 0.044(2) 0.043(2) 0.0343(18) 0.0084(16) 0.0208(16) 0.0046(18)
C12 0.036(2) 0.045(2) 0.0424(19) 0.0222(17) 0.0177(16) 0.0063(17)
C13 0.0267(17) 0.0238(18) 0.0446(19) 0.0138(15) 0.0091(15) 0.0015(14)
C14 0.0207(15) 0.0234(17) 0.0290(15) 0.0067(13) 0.0049(13) 0.0039(13)
C15 0.0204(15) 0.0140(15) 0.0263(14) 0.0082(12) 0.0014(12) -0.0002(12)
C16 0.0257(17) 0.0257(18) 0.0383(17) 0.0104(14) -0.0009(14) 0.0062(14)
C17 0.0316(19) 0.034(2) 0.051(2) 0.0185(17) -0.0114(16) 0.0039(16)
C18 0.045(2) 0.037(2) 0.0312(17) 0.0112(16) -0.0110(16) 0.0005(17)
C19 0.040(2) 0.0278(19) 0.0271(16) 0.0053(14) 0.0013(15) 0.0004(16)
C20 0.0262(16) 0.0221(17) 0.0256(15) 0.0091(13) 0.0012(13) 0.0014(13)
C21 0.0160(14) 0.0155(15) 0.0221(14) 0.0040(12) 0.0026(11) 0.0032(12)
C22 0.0175(14) 0.0129(14) 0.0263(14) 0.0063(12) 0.0068(12) 0.0007(11)
C23 0.0199(15) 0.0318(18) 0.0304(16) 0.0064(14) 0.0034(13) 0.0053(14)
C24 0.0187(16) 0.039(2) 0.048(2) 0.0090(17) 0.0054(15) 0.0099(15)
C25 0.0270(17) 0.0261(18) 0.0439(19) 0.0046(15) 0.0184(15) 0.0081(14)
C26 0.0352(19) 0.0305(19) 0.0279(16) 0.0049(14) 0.0115(14) 0.0090(15)
C27 0.0232(16) 0.0272(17) 0.0260(15) 0.0066(13) 0.0049(13) 0.0098(14)
C28 0.0156(14) 0.0239(16) 0.0241(14) 0.0014(13) 0.0035(12) 0.0036(12)
C29 0.0222(16) 0.0255(18) 0.0404(18) -0.0015(14) -0.0056(14) 0.0096(14)
C30 0.0283(19) 0.031(2) 0.051(2) -0.0146(17) -0.0106(16) 0.0091(16)
C31 0.0291(19) 0.066(3) 0.0293(18) -0.0147(19) 0.0015(15) 0.0040(19)
C32 0.036(2) 0.077(3) 0.0247(17) 0.0132(19) 0.0020(16) -0.009(2)
C33 0.0345(19) 0.040(2) 0.0216(15) 0.0049(14) 0.0028(14) -0.0084(16)
C34 0.0210(14) 0.0144(14) 0.0146(12) 0.0044(11) 0.0083(11) 0.0069(12)
C35 0.0269(16) 0.0162(15) 0.0208(14) 0.0054(12) 0.0046(12) 0.0088(13)
C36 0.0260(17) 0.0219(17) 0.0338(16) 0.0038(14) 0.0015(14) 0.0060(14)
C37 0.0381(19) 0.0145(16) 0.0332(16) 0.0065(13) 0.0120(15) 0.0071(14)
C38 0.0429(19) 0.0196(16) 0.0229(14) 0.0106(12) 0.0098(14) 0.0157(15)
C39 0.0290(16) 0.0205(16) 0.0175(13) 0.0051(12) 0.0042(12) 0.0111(13)
C40 0.0192(14) 0.0136(14) 0.0202(13) 0.0075(11) 0.0036(11) 0.0030(12)
C41 0.0201(15) 0.0297(18) 0.0209(14) 0.0102(13) 0.0035(12) 0.0075(13)
C42 0.0264(17) 0.037(2) 0.0248(15) 0.0143(14) -0.0032(13) 0.0043(15)
C43 0.0183(15) 0.0328(19) 0.0416(18) 0.0159(15) -0.0009(14) 0.0056(14)
C44 0.0224(16) 0.0301(18) 0.0350(17) 0.0080(14) 0.0104(14) 0.0098(14)
C45 0.0238(15) 0.0242(17) 0.0209(14) 0.0069(12) 0.0071(12) 0.0077(13)
C46 0.0199(14) 0.0173(15) 0.0127(12) 0.0045(11) 0.0016(11) 0.0077(12)
C47 0.0241(15) 0.0212(16) 0.0233(14) 0.0085(12) 0.0081(12) 0.0078(13)
C48 0.0329(18) 0.038(2) 0.0251(15) 0.0176(14) 0.0149(14) 0.0165(16)
C49 0.0379(18) 0.038(2) 0.0147(13) 0.0066(13) 0.0090(13) 0.0244(16)
C50 0.0377(18) 0.0243(17) 0.0205(14) 0.0010(13) 0.0016(13) 0.0163(15)
C51 0.0289(16) 0.0208(16) 0.0192(14) 0.0054(12) 0.0046(12) 0.0069(13)
C52 0.0373(19) 0.0306(19) 0.0284(16) 0.0122(14) 0.0111(14) 0.0136(16)
C53 0.050(2) 0.061(3) 0.041(2) 0.031(2) 0.0185(18) 0.027(2)
C54 0.057(2) 0.063(3) 0.0201(15) 0.0186(17) 0.0100(16) 0.035(2)
C55 0.084(3) 0.051(2) 0.0146(15) 0.0063(15) 0.0081(17) 0.041(2)
C56 0.081(4) 0.062(3) 0.107(4) 0.010(3) 0.052(3) 0.023(3)
C57 0.053(3) 0.097(5) 0.105(4) 0.026(4) 0.003(3) 0.013(3)
C58 0.079(4) 0.062(3) 0.065(3) 0.009(2) 0.017(3) 0.002(3)
C59 0.056(3) 0.067(3) 0.050(2) 0.013(2) 0.026(2) 0.012(2)
C60 0.102(5) 0.099(5) 0.084(4) 0.007(3) 0.008(3) 0.044(4)
C61 0.061(3) 0.108(5) 0.093(4) 0.045(4) 0.005(3) 0.026(3)
C62 0.085(4) 0.087(4) 0.094(4) 0.037(3) 0.008(3) 0.025(3)
C63 0.076(4) 0.096(4) 0.073(3) 0.014(3) -0.004(3) 0.044(3)
C64 0.097(5) 0.114(5) 0.095(4) 0.031(4) 0.015(4) 0.056(4)
C65 0.109(5) 0.091(5) 0.123(5) 0.027(4) 0.023(4) 0.036(4)

loop_
_atom_type_symbol
_atom_type_description
_atom_type_scat_dispersion_real
_atom_type_scat_dispersion_imag
_atom_type_scat_source
C C 0.0033 0.0016 'International Tables Vol C Tables 4.2.6.8 and 6.1.1.4'
H H 0.0000 0.0000 'International Tables Vol C Tables 4.2.6.8 and 6.1.1.4'
N N 0.0061 0.0033 'International Tables Vol C Tables 4.2.6.8 and 6.1.1.4'
O O 0.0106 0.0060 'International Tables Vol C Tables 4.2.6.8 and 6.1.1.4'
Si Si 0.0817 0.0704 'International Tables Vol C Tables 4.2.6.8 and 6.1.1.4'
Mn Mn 0.3368 0.7283 'International Tables Vol C Tables 4.2.6.8 and 6.1.1.4'
Br Br -0.2901 2.4595 'International Tables Vol C Tables 4.2.6.8 and 6.1.1.4'

loop_
_geom_angle_atom_site_label_1
_geom_angle_atom_site_label_2
_geom_angle_atom_site_label_3
_geom_angle
_geom_angle_site_symmetry_1
_geom_angle_site_symmetry_3
Mn1 Br1 Mn1 91.244(16) 2_776 .
N1 Mn1 O1 114.96(8) . .
N1 Mn1 Br1 130.16(7) . 2_776
O1 Mn1 Br1 99.84(6) . 2_776
N1 Mn1 Br1 118.39(6) . .
O1 Mn1 Br1 97.97(6) . .
Br1 Mn1 Br1 88.756(16) 2_776 .
N1 Si1 C34 109.28(11) . .
N1 Si1 C40 116.75(12) . .
C34 Si1 C40 104.80(12) . .
N1 Si1 C46 113.99(11) . .
C34 Si1 C46 105.00(12) . .
C40 Si1 C46 106.03(12) . .
C52 O1 C55 109.2(2) . .
C52 O1 Mn1 131.72(17) . .
C55 O1 Mn1 118.79(18) . .
C59 O2 C56 108.6(3) . .
C1 N1 Si1 123.59(16) . .
C1 N1 Mn1 109.95(15) . .
Si1 N1 Mn1 126.43(12) . .
C2 C1 C6 117.7(2) . .
C2 C1 N1 122.2(2) . .
C6 C1 N1 120.1(2) . .
C3 C2 C1 119.8(2) . .
C3 C2 C8 117.7(2) . .
C1 C2 C8 122.5(2) . .
C4 C3 C2 122.6(3) . .
C3 C4 C5 117.3(2) . .
C3 C4 C7 121.4(3) . .
C5 C4 C7 121.2(3) . .
C6 C5 C4 122.8(3) . .
C5 C6 C1 119.8(2) . .
C5 C6 C21 118.3(2) . .
C1 C6 C21 121.9(2) . .
C15 C8 C2 113.5(2) . .
C15 C8 C9 109.7(2) . .
C2 C8 C9 110.7(2) . .
C10 C9 C14 117.9(3) . .
C10 C9 C8 119.8(3) . .
C14 C9 C8 122.3(2) . .
C9 C10 C11 120.6(3) . .
C12 C11 C10 120.7(3) . .
C11 C12 C13 119.4(3) . .
C14 C13 C12 119.8(3) . .
C13 C14 C9 121.5(3) . .
C20 C15 C16 118.3(3) . .
C20 C15 C8 123.4(3) . .
C16 C15 C8 118.2(3) . .
C17 C16 C15 120.2(3) . .
C18 C17 C16 120.5(3) . .
C19 C18 C17 119.6(3) . .
C18 C19 C20 120.2(3) . .
C15 C20 C19 121.1(3) . .
C28 C21 C6 113.5(2) . .
C28 C21 C22 110.8(2) . .
C6 C21 C22 110.7(2) . .
C23 C22 C27 118.0(3) . .
C23 C22 C21 123.1(2) . .
C27 C22 C21 118.8(2) . .
C24 C23 C22 120.8(3) . .
C25 C24 C23 120.5(3) . .
C26 C25 C24 119.1(3) . .
C25 C26 C27 120.6(3) . .
C26 C27 C22 120.9(3) . .
C33 C28 C29 118.0(3) . .
C33 C28 C21 122.1(3) . .
C29 C28 C21 119.6(3) . .
C28 C29 C30 120.9(3) . .
C31 C30 C29 120.2(4) . .
C32 C31 C30 119.5(3) . .
C31 C32 C33 120.7(4) . .
C28 C33 C32 120.6(4) . .
C35 C34 C39 117.0(3) . .
C35 C34 Si1 121.2(2) . .
C39 C34 Si1 121.3(2) . .
C34 C35 C36 122.1(3) . .
C37 C36 C35 119.8(3) . .
C38 C37 C36 119.1(3) . .
C37 C38 C39 120.7(3) . .
C38 C39 C34 121.3(3) . .
C41 C40 C45 117.1(3) . .
C41 C40 Si1 122.0(2) . .
C45 C40 Si1 120.4(2) . .
C42 C41 C40 121.6(3) . .
C43 C42 C41 119.8(3) . .
C44 C43 C42 119.9(3) . .
C43 C44 C45 120.3(3) . .
C44 C45 C40 121.2(3) . .
C47 C46 C51 117.3(2) . .
C47 C46 Si1 121.2(2) . .
C51 C46 Si1 121.4(2) . .
C46 C47 C48 121.4(3) . .
C49 C48 C47 120.1(3) . .
C48 C49 C50 119.8(3) . .
C49 C50 C51 120.1(3) . .
C50 C51 C46 121.2(3) . .
O1 C52 C53 104.7(3) . .
C52 C53 C54 102.2(3) . .
C55 C54 C53 103.4(3) . .
O1 C55 C54 104.9(3) . .
O2 C56 C57 107.3(4) . .
C58 C57 C56 103.9(4) . .
C57 C58 C59 105.1(4) . .
O2 C59 C58 106.0(3) . .
C62 C61 C60 109.6(5) . .
C61 C62 C63 112.7(5) . .
C64 C63 C62 114.1(5) . .
C63 C64 C65 111.5(5) . .

loop_
_geom_bond_atom_site_label_1
_geom_bond_atom_site_label_2
_geom_bond_distance
_geom_bond_site_symmetry_2
Br1 Mn1 2.5912(5) 2_776
Br1 Mn1 2.6196(5) .
Mn1 N1 2.024(2) .
Mn1 O1 2.127(2) .
Mn1 Br1 2.5912(5) 2_776
Si1 N1 1.715(2) .
Si1 C34 1.881(3) .
Si1 C40 1.887(3) .
Si1 C46 1.894(3) .
O1 C52 1.456(4) .
O1 C55 1.475(4) .
O2 C59 1.409(5) .
O2 C56 1.451(6) .
N1 C1 1.431(3) .
C1 C2 1.417(4) .
C1 C6 1.425(4) .
C2 C3 1.399(4) .
C2 C8 1.539(4) .
C3 C4 1.382(4) .
C4 C5 1.388(4) .
C4 C7 1.513(4) .
C5 C6 1.386(4) .
C6 C21 1.535(4) .
C8 C15 1.533(4) .
C8 C9 1.539(4) .
C9 C10 1.392(4) .
C9 C14 1.398(4) .
C10 C11 1.394(5) .
C11 C12 1.379(5) .
C12 C13 1.391(5) .
C13 C14 1.386(4) .
C15 C20 1.386(4) .
C15 C16 1.397(4) .
C16 C17 1.392(5) .
C17 C18 1.385(5) .
C18 C19 1.370(5) .
C19 C20 1.392(4) .
C21 C28 1.529(4) .
C21 C22 1.538(4) .
C22 C23 1.387(4) .
C22 C27 1.394(4) .
C23 C24 1.385(4) .
C24 C25 1.380(5) .
C25 C26 1.378(5) .
C26 C27 1.378(4) .
C28 C33 1.388(4) .
C28 C29 1.390(4) .
C29 C30 1.394(5) .
C30 C31 1.374(6) .
C31 C32 1.372(6) .
C32 C33 1.395(5) .
C34 C35 1.386(4) .
C34 C39 1.404(4) .
C35 C36 1.394(4) .
C36 C37 1.390(4) .
C37 C38 1.379(4) .
C38 C39 1.388(4) .
C40 C41 1.395(4) .
C40 C45 1.401(4) .
C41 C42 1.393(4) .
C42 C43 1.380(4) .
C43 C44 1.374(4) .
C44 C45 1.389(4) .
C46 C47 1.392(4) .
C46 C51 1.402(4) .
C47 C48 1.397(4) .
C48 C49 1.378(4) .
C49 C50 1.379(5) .
C50 C51 1.394(4) .
C52 C53 1.503(4) .
C53 C54 1.513(6) .
C54 C55 1.507(5) .
C56 C57 1.466(6) .
C57 C58 1.460(5) .
C58 C59 1.490(5) .
C60 C61 1.552(5) .
C61 C62 1.502(7) .
C62 C63 1.544(7) .
C63 C64 1.497(8) .
C64 C65 1.533(8) .
